data_1534644
loop_
_publ_author_name
'Liu, W.'
'Li, M.-R.'
'Yang, X.-X.'
'Chen, H.-H.'
'Zhao, J.-T.'

_publ_section_title
;
 Low-temperature flux synthesis of a novel one-dimensional copper (II)
 chlorophosphate: crystal structure and magnetic property of
 Na3[CuO(HPO4)Cl]
;
_journal_name_full 'Journal of Solid State Chemistry'
_journal_page_first 912
_journal_page_last 916
_journal_volume 178
_journal_year 2005
_chemical_formula_sum 'Cl Cu H Na3 O5 P'
_space_group_IT_number 62
_symmetry_space_group_name_Hall '-P 2ac 2n'
_symmetry_space_group_name_H-M 'P n m a'
_cell_angle_alpha 90
_cell_angle_beta 90
_cell_angle_gamma 90
_cell_formula_units_Z 4
_cell_length_a 11.096
_cell_length_b 6.5703
_cell_length_c 8.3623
_cell_volume 609.646
_citation_journal_id_ASTM JSSCBI
_cod_data_source_file Liu_JSSCBI_2005_883.cif
_cod_data_source_block H1Cl1Cu1Na3O5P1
_cod_original_cell_volume 609.6455
_cod_original_formula_sum 'H1 Cl1 Cu1 Na3 O5 P1'
_cod_database_code 1534644

loop_
_symmetry_equiv_pos_as_xyz
x,y,z
-x+1/2,-y,z+1/2
x+1/2,-y+1/2,-z+1/2
-x,y+1/2,-z
-x,-y,-z
x-1/2,y,-z-1/2
-x-1/2,y-1/2,z-1/2
x,-y-1/2,z

loop_
_atom_site_label
_atom_site_type_symbol
_atom_site_fract_x
_atom_site_fract_y
_atom_site_fract_z
_atom_site_occupancy
_atom_site_U_iso_or_equiv
O4 O-2 0.1119 0.25 0.4647 1 0.0
O3 O-2 -0.0958 0.25 0.3495 1 0.0
Cu1 Cu+2 0 0 0 1 0.0
Na2 Na+1 -0.0486 0.25 0.6556 1 0.0
P1 P+5 0.03796 0.25 0.3121 1 0.0
H1 H+1 -0.121 0.25 0.4444 1 0.0
O2 O-2 0.0698 0.0579 0.2116 1 0.0
O1 O-2 0.102 -0.25 -0.0045 1 0.0
Na1 Na+1 -0.23236 -0.0107 0.4005 1 0.0
Cl1 Cl-1 0.18473 0.25 -0.14 1 0.0
